data_4517746
loop_
_publ_author_name
'Li, Jingyao'
'Di Lorenzo, Vincenzo'
'Patil, Pravin'
'Ruiz Moreno, Angel J.'
'Kurpiewska, Katarzyna'
'Kalinowska-T\/lu\'scik, Justyna'
'Velasco-Vel\'azquez, Marco A'
'D\"omling, Alexander'

_publ_section_title
;
 Scaffolding-induced property modulation of chemical space.
;
_journal_name_full 'ACS combinatorial science'
_journal_paper_doi 10.1021/acscombsci.0c00072
_journal_year 2020
_chemical_formula_sum 'C25 H23 N5 O3'
_chemical_formula_weight 441.48
_space_group_crystal_system monoclinic
_space_group_IT_number 14
_space_group_name_Hall '-P 2ybc'
_space_group_name_H-M_alt 'P 1 21/c 1'
_atom_sites_solution_hydrogens geom
_audit_creation_method SHELXL-2014/6
_cell_angle_alpha 90
_cell_angle_beta 106.119(5)
_cell_angle_gamma 90
_cell_formula_units_Z 4
_cell_length_a 11.3753(5)
_cell_length_b 17.4576(6)
_cell_length_c 11.6713(5)
_cell_measurement_temperature 120(2)
_cell_volume 2226.63(17)
_computing_structure_refinement 'SHELXL-2014/6 (Sheldrick, 2014)'
_diffrn_ambient_temperature 120(2)
_diffrn_measured_fraction_theta_full 0.999
_diffrn_measured_fraction_theta_max 0.886
_diffrn_radiation_type MoK\a
_diffrn_radiation_wavelength 0.71073
_diffrn_reflns_av_R_equivalents 0.0301
_diffrn_reflns_av_unetI/netI 0.0490
_diffrn_reflns_Laue_measured_fraction_full 0.999
_diffrn_reflns_Laue_measured_fraction_max 0.886
_diffrn_reflns_limit_h_max 8
_diffrn_reflns_limit_h_min -15
_diffrn_reflns_limit_k_max 23
_diffrn_reflns_limit_k_min -20
_diffrn_reflns_limit_l_max 14
_diffrn_reflns_limit_l_min -14
_diffrn_reflns_number 9537
_diffrn_reflns_point_group_measured_fraction_full 0.999
_diffrn_reflns_point_group_measured_fraction_max 0.886
_diffrn_reflns_theta_full 25.242
_diffrn_reflns_theta_max 28.575
_diffrn_reflns_theta_min 2.957
_exptl_absorpt_coefficient_mu 0.089
_exptl_crystal_density_diffrn 1.317
_exptl_crystal_F_000 928
_exptl_crystal_size_max 0.300
_exptl_crystal_size_mid 0.100
_exptl_crystal_size_min 0.050
_refine_diff_density_max 0.247
_refine_diff_density_min -0.250
_refine_diff_density_rms 0.048
_refine_ls_extinction_method none
_refine_ls_goodness_of_fit_ref 1.043
_refine_ls_hydrogen_treatment constr
_refine_ls_matrix_type full
_refine_ls_number_parameters 299
_refine_ls_number_reflns 5037
_refine_ls_number_restraints 0
_refine_ls_restrained_S_all 1.043
_refine_ls_R_factor_all 0.0656
_refine_ls_R_factor_gt 0.0464
_refine_ls_shift/su_max 0.000
_refine_ls_shift/su_mean 0.000
_refine_ls_structure_factor_coef Fsqd
_refine_ls_weighting_details 'w=1/[\s^2^(Fo^2^)+(0.0450P)^2^+0.4619P] where P=(Fo^2^+2Fc^2^)/3'
_refine_ls_weighting_scheme calc
_refine_ls_wR_factor_gt 0.1026
_refine_ls_wR_factor_ref 0.1166
_reflns_Friedel_coverage 0.000
_reflns_number_gt 3862
_reflns_number_total 5037
_reflns_threshold_expression 'I > 2\s(I)'
_cod_data_source_file co0c00072_si_005.cif
_cod_data_source_block shelx
_cod_original_sg_symbol_H-M 'P 21/c'
_cod_database_code 4517746
_shelx_space_group_comment
;
The symmetry employed for this shelxl refinement is uniquely defined
by the following loop, which should always be used as a source of
symmetry information in preference to the above space-group names.
They are only intended as comments.
;
_shelx_estimated_absorpt_t_min 0.974
_shelx_estimated_absorpt_t_max 0.996
_shelxl_version_number 2014/6

loop_
_space_group_symop_operation_xyz
'x, y, z'
'-x, y+1/2, -z+1/2'
'-x, -y, -z'
'x, -y-1/2, z-1/2'

loop_
_atom_site_label
_atom_site_type_symbol
_atom_site_fract_x
_atom_site_fract_y
_atom_site_fract_z
_atom_site_U_iso_or_equiv
_atom_site_adp_type
_atom_site_occupancy
_atom_site_site_symmetry_order
_atom_site_calc_flag
_atom_site_refinement_flags_posn
_atom_site_refinement_flags_adp
_atom_site_refinement_flags_occupancy
_atom_site_disorder_assembly
_atom_site_disorder_group
O16 O 0.72185(9) 0.07184(6) 0.36365(11) 0.0256(3) Uani 1 1 d . . . . .
O31 O 0.24874(9) 0.04481(6) 0.39510(11) 0.0272(3) Uani 1 1 d . . . . .
O15 O 0.91700(10) 0.08014(6) 0.46551(13) 0.0370(3) Uani 1 1 d . . . . .
N2 N 0.61654(12) 0.37036(7) 0.39725(13) 0.0263(3) Uani 1 1 d . . . . .
N1 N 0.61587(11) 0.31931(7) 0.48410(12) 0.0201(3) Uani 1 1 d . . . . .
N7 N 0.77792(11) 0.14269(7) 0.53923(12) 0.0221(3) Uani 1 1 d . . . . .
C5 C 0.64489(13) 0.25009(8) 0.44895(14) 0.0181(3) Uani 1 1 d . . . . .
N4 N 0.66413(12) 0.25688(7) 0.34320(13) 0.0243(3) Uani 1 1 d . . . . .
C21 C 0.44450(13) 0.11154(8) 0.45668(14) 0.0193(3) Uani 1 1 d . . . . .
H21 H 0.4177 0.1442 0.5095 0.023 Uiso 1 1 calc R U . . .
C20 C 0.36534(13) 0.05727(8) 0.38885(15) 0.0211(3) Uani 1 1 d . . . . .
C18 C 0.52368(14) 0.01515(8) 0.30222(15) 0.0238(3) Uani 1 1 d . . . . .
H18 H 0.5512 -0.0176 0.2500 0.029 Uiso 1 1 calc R U . . .
N3 N 0.64585(13) 0.33246(7) 0.31343(13) 0.0275(3) Uani 1 1 d . . . . .
C22 C 0.56351(13) 0.11769(8) 0.44656(14) 0.0184(3) Uani 1 1 d . . . . .
C25 C 0.35862(14) 0.35627(8) 0.48087(15) 0.0238(3) Uani 1 1 d . . . . .
C17 C 0.60172(13) 0.06897(8) 0.37132(15) 0.0208(3) Uani 1 1 d . . . . .
C24 C 0.45201(14) 0.32298(8) 0.58763(15) 0.0242(3) Uani 1 1 d . . . . .
H24A H 0.4437 0.2665 0.5859 0.029 Uiso 1 1 calc R U . . .
H24B H 0.4346 0.3417 0.6613 0.029 Uiso 1 1 calc R U . . .
C6 C 0.65493(12) 0.17505(8) 0.51682(14) 0.0188(3) Uani 1 1 d . . . . .
H6 H 0.6374 0.1847 0.5949 0.023 Uiso 1 1 calc R U . . .
C23 C 0.58335(14) 0.34371(8) 0.59177(15) 0.0234(3) Uani 1 1 d . . . . .
H23A H 0.5940 0.3999 0.6009 0.028 Uiso 1 1 calc R U . . .
H23B H 0.6398 0.3192 0.6624 0.028 Uiso 1 1 calc R U . . .
C9 C 0.92633(13) 0.24785(9) 0.62936(16) 0.0262(4) Uani 1 1 d . . . . .
C19 C 0.40515(14) 0.01008(8) 0.31080(15) 0.0237(3) Uani 1 1 d . . . . .
H19 H 0.3503 -0.0259 0.2630 0.028 Uiso 1 1 calc R U . . .
C15 C 0.81244(14) 0.09813(8) 0.45910(16) 0.0254(4) Uani 1 1 d . . . . .
C29 C 0.22572(15) 0.34592(10) 0.27970(17) 0.0334(4) Uani 1 1 d . . . . .
H29 H 0.1929 0.3160 0.2101 0.040 Uiso 1 1 calc R U . . .
C30 C 0.31001(15) 0.31357(9) 0.37788(16) 0.0292(4) Uani 1 1 d . . . . .
H30 H 0.3346 0.2618 0.3745 0.035 Uiso 1 1 calc R U . . .
C31 C 0.20568(14) 0.09296(9) 0.47358(17) 0.0298(4) Uani 1 1 d . . . . .
H31A H 0.2614 0.0894 0.5542 0.045 Uiso 1 1 calc R U . . .
H31B H 0.1236 0.0765 0.4747 0.045 Uiso 1 1 calc R U . . .
H31C H 0.2024 0.1461 0.4458 0.045 Uiso 1 1 calc R U . . .
C27 C 0.23746(15) 0.46434(9) 0.38493(18) 0.0327(4) Uani 1 1 d . . . . .
H27 H 0.2129 0.5162 0.3877 0.039 Uiso 1 1 calc R U . . .
C26 C 0.32116(15) 0.43240(9) 0.48318(17) 0.0286(4) Uani 1 1 d . . . . .
H26 H 0.3533 0.4625 0.5526 0.034 Uiso 1 1 calc R U . . .
C28 C 0.18954(15) 0.42139(10) 0.28303(17) 0.0331(4) Uani 1 1 d . . . . .
H28 H 0.1323 0.4435 0.2159 0.040 Uiso 1 1 calc R U . . .
C13 C 0.97853(16) 0.37693(11) 0.70002(19) 0.0400(5) Uani 1 1 d . . . . .
H13 H 0.9771 0.4167 0.7552 0.048 Uiso 1 1 calc R U . . .
C8 C 0.87253(14) 0.17013(9) 0.64474(16) 0.0283(4) Uani 1 1 d . . . . .
H8A H 0.9396 0.1321 0.6652 0.034 Uiso 1 1 calc R U . . .
H8B H 0.8367 0.1730 0.7128 0.034 Uiso 1 1 calc R U . . .
C10 C 0.98332(15) 0.26033(10) 0.54004(17) 0.0308(4) Uani 1 1 d . . . . .
H10 H 0.9855 0.2205 0.4852 0.037 Uiso 1 1 calc R U . . .
C12 C 1.03520(17) 0.38871(11) 0.6110(2) 0.0425(5) Uani 1 1 d . . . . .
H12 H 1.0728 0.4366 0.6050 0.051 Uiso 1 1 calc R U . . .
C11 C 1.03720(17) 0.33049(10) 0.53011(19) 0.0388(5) Uani 1 1 d . . . . .
H11 H 1.0753 0.3387 0.4683 0.047 Uiso 1 1 calc R U . . .
C14 C 0.92364(15) 0.30689(10) 0.70867(17) 0.0334(4) Uani 1 1 d . . . . .
H14 H 0.8839 0.2992 0.7694 0.040 Uiso 1 1 calc R U . . .

loop_
_atom_site_aniso_label
_atom_site_aniso_U_11
_atom_site_aniso_U_22
_atom_site_aniso_U_33
_atom_site_aniso_U_23
_atom_site_aniso_U_13
_atom_site_aniso_U_12
O16 0.0236(6) 0.0229(5) 0.0357(7) -0.0010(5) 0.0173(5) 0.0013(4)
O31 0.0186(5) 0.0251(5) 0.0377(7) -0.0038(5) 0.0076(5) -0.0035(4)
O15 0.0218(6) 0.0307(6) 0.0634(10) 0.0052(6) 0.0201(6) 0.0064(5)
N2 0.0340(8) 0.0220(6) 0.0246(8) 0.0048(6) 0.0111(6) 0.0010(5)
N1 0.0222(6) 0.0177(6) 0.0213(7) 0.0011(5) 0.0075(5) 0.0005(5)
N7 0.0153(6) 0.0241(6) 0.0274(8) 0.0045(6) 0.0067(5) 0.0031(5)
C5 0.0150(7) 0.0177(7) 0.0221(8) -0.0006(6) 0.0057(6) -0.0006(5)
N4 0.0291(7) 0.0200(6) 0.0264(8) 0.0024(6) 0.0118(6) 0.0007(5)
C21 0.0194(7) 0.0160(6) 0.0234(8) 0.0013(6) 0.0077(6) 0.0019(5)
C20 0.0174(7) 0.0177(7) 0.0275(9) 0.0050(6) 0.0049(6) 0.0006(6)
C18 0.0323(9) 0.0167(7) 0.0248(9) 0.0003(6) 0.0117(7) 0.0025(6)
N3 0.0358(8) 0.0224(7) 0.0273(8) 0.0035(6) 0.0138(6) 0.0016(6)
C22 0.0184(7) 0.0157(6) 0.0213(8) 0.0034(6) 0.0055(6) 0.0011(5)
C25 0.0224(8) 0.0231(7) 0.0286(9) 0.0002(7) 0.0115(6) -0.0018(6)
C17 0.0208(7) 0.0172(7) 0.0268(9) 0.0040(6) 0.0110(6) 0.0033(6)
C24 0.0289(8) 0.0207(7) 0.0254(9) -0.0012(6) 0.0112(7) 0.0002(6)
C6 0.0156(7) 0.0193(7) 0.0223(8) 0.0020(6) 0.0066(6) 0.0016(5)
C23 0.0273(8) 0.0211(7) 0.0221(9) -0.0019(6) 0.0076(6) 0.0012(6)
C9 0.0136(7) 0.0362(9) 0.0263(9) 0.0034(7) 0.0013(6) 0.0013(6)
C19 0.0284(8) 0.0167(7) 0.0245(9) 0.0000(6) 0.0048(6) -0.0017(6)
C15 0.0220(8) 0.0195(7) 0.0376(10) 0.0061(7) 0.0130(7) 0.0018(6)
C29 0.0309(9) 0.0374(9) 0.0298(10) -0.0019(8) 0.0048(7) -0.0085(7)
C30 0.0315(9) 0.0244(8) 0.0334(10) -0.0026(7) 0.0119(7) -0.0032(7)
C31 0.0196(8) 0.0313(8) 0.0413(11) -0.0013(8) 0.0131(7) -0.0004(7)
C27 0.0273(9) 0.0254(8) 0.0454(12) 0.0057(8) 0.0100(8) 0.0001(7)
C26 0.0277(9) 0.0252(8) 0.0329(10) -0.0023(7) 0.0086(7) -0.0008(6)
C28 0.0215(8) 0.0388(9) 0.0372(11) 0.0097(8) 0.0056(7) -0.0037(7)
C13 0.0328(10) 0.0407(10) 0.0409(12) -0.0096(9) 0.0010(8) 0.0021(8)
C8 0.0176(7) 0.0404(9) 0.0254(9) 0.0087(7) 0.0033(6) 0.0016(7)
C10 0.0262(8) 0.0346(9) 0.0319(10) -0.0028(8) 0.0084(7) -0.0041(7)
C12 0.0370(10) 0.0368(10) 0.0504(14) -0.0033(9) 0.0063(9) -0.0097(8)
C11 0.0343(10) 0.0427(10) 0.0425(12) 0.0010(9) 0.0155(8) -0.0075(8)
C14 0.0219(8) 0.0477(10) 0.0289(10) -0.0017(8) 0.0040(7) 0.0048(7)

loop_
_atom_type_symbol
_atom_type_description
_atom_type_scat_dispersion_real
_atom_type_scat_dispersion_imag
_atom_type_scat_source
C C 0.0033 0.0016 'International Tables Vol C Tables 4.2.6.8 and 6.1.1.4'
H H 0.0000 0.0000 'International Tables Vol C Tables 4.2.6.8 and 6.1.1.4'
N N 0.0061 0.0033 'International Tables Vol C Tables 4.2.6.8 and 6.1.1.4'
O O 0.0106 0.0060 'International Tables Vol C Tables 4.2.6.8 and 6.1.1.4'

loop_
_geom_angle_atom_site_label_1
_geom_angle_atom_site_label_2
_geom_angle_atom_site_label_3
_geom_angle
_geom_angle_site_symmetry_1
_geom_angle_site_symmetry_3
_geom_angle_publ_flag
C15 O16 C17 119.28(13) . . ?
C20 O31 C31 116.88(12) . . ?
N3 N2 N1 106.57(12) . . ?
C5 N1 N2 108.09(13) . . ?
C5 N1 C23 131.50(13) . . ?
N2 N1 C23 120.39(12) . . ?
C15 N7 C6 122.95(13) . . ?
C15 N7 C8 118.63(13) . . ?
C6 N7 C8 117.67(13) . . ?
N4 C5 N1 108.87(13) . . ?
N4 C5 C6 123.94(13) . . ?
N1 C5 C6 127.20(14) . . ?
C5 N4 N3 105.79(13) . . ?
C20 C21 C22 119.59(14) . . ?
C20 C21 H21 120.2 . . ?
C22 C21 H21 120.2 . . ?
O31 C20 C21 124.22(14) . . ?
O31 C20 C19 115.93(13) . . ?
C21 C20 C19 119.83(14) . . ?
C19 C18 C17 118.75(15) . . ?
C19 C18 H18 120.6 . . ?
C17 C18 H18 120.6 . . ?
N2 N3 N4 110.69(13) . . ?
C17 C22 C21 119.47(13) . . ?
C17 C22 C6 117.65(13) . . ?
C21 C22 C6 122.87(14) . . ?
C30 C25 C26 118.40(15) . . ?
C30 C25 C24 121.72(14) . . ?
C26 C25 C24 119.86(15) . . ?
C22 C17 C18 121.67(14) . . ?
C22 C17 O16 120.47(13) . . ?
C18 C17 O16 117.86(14) . . ?
C25 C24 C23 113.15(13) . . ?
C25 C24 H24A 108.9 . . ?
C23 C24 H24A 108.9 . . ?
C25 C24 H24B 108.9 . . ?
C23 C24 H24B 108.9 . . ?
H24A C24 H24B 107.8 . . ?
N7 C6 C22 108.72(12) . . ?
N7 C6 C5 110.85(12) . . ?
C22 C6 C5 110.35(12) . . ?
N7 C6 H6 109.0 . . ?
C22 C6 H6 109.0 . . ?
C5 C6 H6 109.0 . . ?
N1 C23 C24 112.42(12) . . ?
N1 C23 H23A 109.1 . . ?
C24 C23 H23A 109.1 . . ?
N1 C23 H23B 109.1 . . ?
C24 C23 H23B 109.1 . . ?
H23A C23 H23B 107.9 . . ?
C10 C9 C14 118.96(16) . . ?
C10 C9 C8 121.05(16) . . ?
C14 C9 C8 119.93(16) . . ?
C18 C19 C20 120.66(14) . . ?
C18 C19 H19 119.7 . . ?
C20 C19 H19 119.7 . . ?
O15 C15 N7 124.98(16) . . ?
O15 C15 O16 117.84(16) . . ?
N7 C15 O16 117.18(13) . . ?
C28 C29 C30 120.33(17) . . ?
C28 C29 H29 119.8 . . ?
C30 C29 H29 119.8 . . ?
C25 C30 C29 120.72(15) . . ?
C25 C30 H30 119.6 . . ?
C29 C30 H30 119.6 . . ?
O31 C31 H31A 109.5 . . ?
O31 C31 H31B 109.5 . . ?
H31A C31 H31B 109.5 . . ?
O31 C31 H31C 109.5 . . ?
H31A C31 H31C 109.5 . . ?
H31B C31 H31C 109.5 . . ?
C28 C27 C26 120.58(15) . . ?
C28 C27 H27 119.7 . . ?
C26 C27 H27 119.7 . . ?
C27 C26 C25 120.58(16) . . ?
C27 C26 H26 119.7 . . ?
C25 C26 H26 119.7 . . ?
C27 C28 C29 119.39(16) . . ?
C27 C28 H28 120.3 . . ?
C29 C28 H28 120.3 . . ?
C12 C13 C14 119.90(18) . . ?
C12 C13 H13 120.0 . . ?
C14 C13 H13 120.0 . . ?
N7 C8 C9 114.62(13) . . ?
N7 C8 H8A 108.6 . . ?
C9 C8 H8A 108.6 . . ?
N7 C8 H8B 108.6 . . ?
C9 C8 H8B 108.6 . . ?
H8A C8 H8B 107.6 . . ?
C11 C10 C9 120.64(17) . . ?
C11 C10 H10 119.7 . . ?
C9 C10 H10 119.7 . . ?
C13 C12 C11 120.02(18) . . ?
C13 C12 H12 120.0 . . ?
C11 C12 H12 120.0 . . ?
C10 C11 C12 119.80(19) . . ?
C10 C11 H11 120.1 . . ?
C12 C11 H11 120.1 . . ?
C13 C14 C9 120.68(18) . . ?
C13 C14 H14 119.7 . . ?
C9 C14 H14 119.7 . . ?

loop_
_geom_bond_atom_site_label_1
_geom_bond_atom_site_label_2
_geom_bond_distance
_geom_bond_site_symmetry_2
_geom_bond_publ_flag
O16 C15 1.370(2) . ?
O16 C17 1.3950(18) . ?
O31 C20 1.3659(18) . ?
O31 C31 1.426(2) . ?
O15 C15 1.2122(18) . ?
N2 N3 1.2989(19) . ?
N2 N1 1.3513(18) . ?
N1 C5 1.3463(18) . ?
N1 C23 1.468(2) . ?
N7 C15 1.356(2) . ?
N7 C6 1.4634(18) . ?
N7 C8 1.473(2) . ?
C5 N4 1.317(2) . ?
C5 C6 1.519(2) . ?
N4 N3 1.3656(17) . ?
C21 C20 1.393(2) . ?
C21 C22 1.395(2) . ?
C21 H21 0.9500 . ?
C20 C19 1.394(2) . ?
C18 C19 1.382(2) . ?
C18 C17 1.387(2) . ?
C18 H18 0.9500 . ?
C22 C17 1.377(2) . ?
C22 C6 1.511(2) . ?
C25 C30 1.392(2) . ?
C25 C26 1.398(2) . ?
C25 C24 1.511(2) . ?
C24 C23 1.525(2) . ?
C24 H24A 0.9900 . ?
C24 H24B 0.9900 . ?
C6 H6 1.0000 . ?
C23 H23A 0.9900 . ?
C23 H23B 0.9900 . ?
C9 C10 1.389(2) . ?
C9 C14 1.391(2) . ?
C9 C8 1.519(2) . ?
C19 H19 0.9500 . ?
C29 C28 1.384(2) . ?
C29 C30 1.393(2) . ?
C29 H29 0.9500 . ?
C30 H30 0.9500 . ?
C31 H31A 0.9800 . ?
C31 H31B 0.9800 . ?
C31 H31C 0.9800 . ?
C27 C28 1.383(3) . ?
C27 C26 1.388(2) . ?
C27 H27 0.9500 . ?
C26 H26 0.9500 . ?
C28 H28 0.9500 . ?
C13 C12 1.382(3) . ?
C13 C14 1.389(3) . ?
C13 H13 0.9500 . ?
C8 H8A 0.9900 . ?
C8 H8B 0.9900 . ?
C10 C11 1.389(2) . ?
C10 H10 0.9500 . ?
C12 C11 1.392(3) . ?
C12 H12 0.9500 . ?
C11 H11 0.9500 . ?
C14 H14 0.9500 . ?

loop_
_geom_torsion_atom_site_label_1
_geom_torsion_atom_site_label_2
_geom_torsion_atom_site_label_3
_geom_torsion_atom_site_label_4
_geom_torsion
_geom_torsion_site_symmetry_1
_geom_torsion_site_symmetry_2
_geom_torsion_site_symmetry_3
_geom_torsion_site_symmetry_4
_geom_torsion_publ_flag
N3 N2 N1 C5 -0.36(16) . . . . ?
N3 N2 N1 C23 -178.71(12) . . . . ?
N2 N1 C5 N4 0.33(16) . . . . ?
C23 N1 C5 N4 178.42(14) . . . . ?
N2 N1 C5 C6 -179.68(13) . . . . ?
C23 N1 C5 C6 -1.6(2) . . . . ?
N1 C5 N4 N3 -0.16(16) . . . . ?
C6 C5 N4 N3 179.84(13) . . . . ?
C31 O31 C20 C21 2.3(2) . . . . ?
C31 O31 C20 C19 -179.42(14) . . . . ?
C22 C21 C20 O31 177.65(13) . . . . ?
C22 C21 C20 C19 -0.5(2) . . . . ?
N1 N2 N3 N4 0.27(16) . . . . ?
C5 N4 N3 N2 -0.07(17) . . . . ?
C20 C21 C22 C17 -1.3(2) . . . . ?
C20 C21 C22 C6 179.94(13) . . . . ?
C21 C22 C17 C18 2.0(2) . . . . ?
C6 C22 C17 C18 -179.17(14) . . . . ?
C21 C22 C17 O16 -177.21(13) . . . . ?
C6 C22 C17 O16 1.7(2) . . . . ?
C19 C18 C17 C22 -0.8(2) . . . . ?
C19 C18 C17 O16 178.39(14) . . . . ?
C15 O16 C17 C22 26.24(19) . . . . ?
C15 O16 C17 C18 -152.97(14) . . . . ?
C30 C25 C24 C23 97.25(18) . . . . ?
C26 C25 C24 C23 -81.28(19) . . . . ?
C15 N7 C6 C22 36.17(19) . . . . ?
C8 N7 C6 C22 -153.95(13) . . . . ?
C15 N7 C6 C5 -85.30(17) . . . . ?
C8 N7 C6 C5 84.58(16) . . . . ?
C17 C22 C6 N7 -29.69(18) . . . . ?
C21 C22 C6 N7 149.13(14) . . . . ?
C17 C22 C6 C5 92.08(15) . . . . ?
C21 C22 C6 C5 -89.09(17) . . . . ?
N4 C5 C6 N7 59.30(18) . . . . ?
N1 C5 C6 N7 -120.69(16) . . . . ?
N4 C5 C6 C22 -61.20(18) . . . . ?
N1 C5 C6 C22 118.81(16) . . . . ?
C5 N1 C23 C24 -77.11(19) . . . . ?
N2 N1 C23 C24 100.79(15) . . . . ?
C25 C24 C23 N1 -57.43(16) . . . . ?
C17 C18 C19 C20 -1.1(2) . . . . ?
O31 C20 C19 C18 -176.62(14) . . . . ?
C21 C20 C19 C18 1.7(2) . . . . ?
C6 N7 C15 O15 167.85(14) . . . . ?
C8 N7 C15 O15 -1.9(2) . . . . ?
C6 N7 C15 O16 -11.9(2) . . . . ?
C8 N7 C15 O16 178.27(12) . . . . ?
C17 O16 C15 O15 159.03(14) . . . . ?
C17 O16 C15 N7 -21.17(19) . . . . ?
C26 C25 C30 C29 -0.2(2) . . . . ?
C24 C25 C30 C29 -178.79(16) . . . . ?
C28 C29 C30 C25 0.4(3) . . . . ?
C28 C27 C26 C25 0.1(3) . . . . ?
C30 C25 C26 C27 0.0(2) . . . . ?
C24 C25 C26 C27 178.61(16) . . . . ?
C26 C27 C28 C29 0.1(3) . . . . ?
C30 C29 C28 C27 -0.3(3) . . . . ?
C15 N7 C8 C9 92.01(17) . . . . ?
C6 N7 C8 C9 -78.32(18) . . . . ?
C10 C9 C8 N7 -58.5(2) . . . . ?
C14 C9 C8 N7 124.26(16) . . . . ?
C14 C9 C10 C11 0.2(2) . . . . ?
C8 C9 C10 C11 -177.00(15) . . . . ?
C14 C13 C12 C11 0.0(3) . . . . ?
C9 C10 C11 C12 0.6(3) . . . . ?
C13 C12 C11 C10 -0.7(3) . . . . ?
C12 C13 C14 C9 0.8(3) . . . . ?
C10 C9 C14 C13 -0.9(2) . . . . ?
C8 C9 C14 C13 176.33(14) . . . . ?
